data_4088270
loop_
_publ_author_name
'Frogley, Benjamin J.'
'Dalebrook, Andrew F.'
'Wright, L. James'

_publ_section_title
;
 Regioselective Nitration and/or Halogenation of Iridabenzofurans through
 Electrophilic Substitution
;
_journal_issue 3
_journal_name_full Organometallics
_journal_page_first 400
_journal_paper_doi 10.1021/acs.organomet.5b00981
_journal_volume 35
_journal_year 2016
_chemical_formula_moiety
;
C45 H37 Ir N O5 P2 S, C F3 O3 S, C Cl3
;
_chemical_formula_sum 'C47 H37 Cl3 F3 Ir N O8 P2 S'
_chemical_formula_weight 1193.33
_space_group_IT_number 14
_space_group_name_Hall '-P 2ybc'
_space_group_name_H-M_alt 'P 1 21/c 1'
_symmetry_cell_setting monoclinic
_symmetry_space_group_name_Hall '-P 2ybc'
_symmetry_space_group_name_H-M 'P 1 21/c 1'
_atom_sites_solution_hydrogens geom
_atom_sites_solution_primary direct
_atom_sites_solution_secondary difmap
_audit_creation_method SHELXL-97
_cell_angle_alpha 90.00
_cell_angle_beta 90.4400(10)
_cell_angle_gamma 90.00
_cell_formula_units_Z 4
_cell_length_a 11.05440(10)
_cell_length_b 16.63890(10)
_cell_length_c 25.86020(10)
_cell_measurement_reflns_used 8192
_cell_measurement_temperature 92(2)
_cell_measurement_theta_max 0.5733
_cell_measurement_theta_min 0.4651
_cell_volume 4756.41(5)
_computing_cell_refinement 'SAINT (Siemens, 1995)'
_computing_data_collection 'SMART (Siemens, 1995)'
_computing_data_reduction SAINT
_computing_molecular_graphics 'Ortep-III (Burnett & Johnson, 1996)'
_computing_publication_material 'SHELXTL (Sheldrick, 2008)'
_computing_structure_refinement 'SHELXL97 (Sheldrick, 2008)'
_computing_structure_solution 'SHELXS97 (Sheldrick, 2008)'
_diffrn_ambient_temperature 92(2)
_diffrn_measured_fraction_theta_full 0.993
_diffrn_measured_fraction_theta_max 0.993
_diffrn_measurement_device_type 'Siemens SMART CCD'
_diffrn_measurement_method 'Area detector \w scans'
_diffrn_radiation_monochromator graphite
_diffrn_radiation_source 'fine-focus sealed tube'
_diffrn_radiation_type MoK\a
_diffrn_radiation_wavelength 0.71073
_diffrn_reflns_av_R_equivalents 0.0237
_diffrn_reflns_av_sigmaI/netI 0.0265
_diffrn_reflns_limit_h_max 13
_diffrn_reflns_limit_h_min -13
_diffrn_reflns_limit_k_max 17
_diffrn_reflns_limit_k_min -20
_diffrn_reflns_limit_l_max 20
_diffrn_reflns_limit_l_min -32
_diffrn_reflns_number 27360
_diffrn_reflns_theta_full 26.39
_diffrn_reflns_theta_max 26.39
_diffrn_reflns_theta_min 1.57
_diffrn_standards_decay_% <2%
_exptl_absorpt_coefficient_mu 3.152
_exptl_absorpt_correction_T_max 0.643
_exptl_absorpt_correction_T_min 0.474
_exptl_absorpt_correction_type multi-scan
_exptl_absorpt_process_details 'SADABS; Sheldrick, 1996'
_exptl_crystal_colour orange
_exptl_crystal_density_diffrn 1.666
_exptl_crystal_density_method 'not measured'
_exptl_crystal_description block
_exptl_crystal_F_000 2364
_exptl_crystal_size_max 0.24
_exptl_crystal_size_mid 0.22
_exptl_crystal_size_min 0.14
_refine_diff_density_max 1.662
_refine_diff_density_min -1.306
_refine_diff_density_rms 0.103
_refine_ls_extinction_method none
_refine_ls_goodness_of_fit_ref 1.105
_refine_ls_hydrogen_treatment constr
_refine_ls_matrix_type full
_refine_ls_number_parameters 620
_refine_ls_number_reflns 9682
_refine_ls_number_restraints 26
_refine_ls_restrained_S_all 1.125
_refine_ls_R_factor_all 0.0379
_refine_ls_R_factor_gt 0.0330
_refine_ls_shift/su_max 0.002
_refine_ls_shift/su_mean 0.000
_refine_ls_structure_factor_coef Fsqd
_refine_ls_weighting_details 'calc w=1/[\s^2^(Fo^2^)+(0.0149P)^2^+18.6235P] where P=(Fo^2^+2Fc^2^)/3'
_refine_ls_weighting_scheme calc
_refine_ls_wR_factor_gt 0.0678
_refine_ls_wR_factor_ref 0.0702
_reflns_number_gt 8865
_reflns_number_total 9682
_reflns_threshold_expression >2\s(I)
_cod_data_source_file om5b00981_si_002.cif
_cod_data_source_block Compound_3
_cod_depositor_comments
;
The following automatic conversions were performed:

data item '_symmetry_cell_setting' value 'Monoclinic' was changed to
'monoclinic' in accordance with the
/home/saulius/struct/COD-crude-data/automatic-downloads/DataCite-retrospective/ACS/depositions/lib/dictionaries/cif_core.dic
dictionary named 'cif_core.dic' version 2.4.2 last updated on
2011-04-26.

Automatic conversion script
Id: cif_fix_values 6909 2019-04-08 15:41:33Z antanas 
;
_cod_original_sg_symbol_H-M 'P 21/c'
_cod_database_code 4088270

loop_
_symmetry_equiv_pos_as_xyz
'x, y, z'
'-x, y+1/2, -z+1/2'
'-x, -y, -z'
'x, -y-1/2, z-1/2'

loop_
_atom_site_label
_atom_site_type_symbol
_atom_site_fract_x
_atom_site_fract_y
_atom_site_fract_z
_atom_site_U_iso_or_equiv
_atom_site_adp_type
_atom_site_occupancy
_atom_site_symmetry_multiplicity
_atom_site_calc_flag
_atom_site_refinement_flags
_atom_site_disorder_assembly
_atom_site_disorder_group
C1 C -0.1088(3) 0.8768(2) 0.41441(15) 0.0195(8) Uani 1 1 d . . .
H1 H -0.1202 0.9139 0.4419 0.023 Uiso 1 1 calc R . .
C2 C -0.2080(4) 0.8436(3) 0.39328(16) 0.0250(9) Uani 1 1 d . . .
C3 C -0.2172(4) 0.7843(3) 0.35251(16) 0.0276(9) Uani 1 1 d . . .
H3 H -0.2957 0.7675 0.3419 0.033 Uiso 1 1 calc R . .
C4 C -0.1216(4) 0.7514(3) 0.32870(16) 0.0258(9) Uani 1 1 d . . .
H4 H -0.1375 0.7118 0.3031 0.031 Uiso 1 1 calc R . .
C5 C 0.0033(4) 0.7712(2) 0.33890(15) 0.0207(8) Uani 1 1 d . . .
C6 C 0.0941(4) 0.7353(2) 0.31182(15) 0.0227(8) Uani 1 1 d . . .
H6 H 0.0786 0.6965 0.2856 0.027 Uiso 1 1 calc R . .
C7 C 0.2149(4) 0.7602(2) 0.32558(14) 0.0205(8) Uani 1 1 d . . .
C8 C 0.4269(4) 0.7505(3) 0.31671(18) 0.0323(10) Uani 1 1 d . . .
H8A H 0.4345 0.8089 0.3130 0.049 Uiso 1 1 calc R . .
H8B H 0.4861 0.7239 0.2945 0.049 Uiso 1 1 calc R . .
H8C H 0.4419 0.7354 0.3528 0.049 Uiso 1 1 calc R . .
C9 C 0.1179(3) 0.9328(2) 0.44269(15) 0.0207(8) Uani 1 1 d . . .
C10 C 0.1848(3) 1.0223(2) 0.32828(14) 0.0198(8) Uani 1 1 d . . .
C11 C 0.2926(4) 1.0010(3) 0.35314(16) 0.0248(9) Uani 1 1 d . . .
H11 H 0.2990 0.9509 0.3705 0.030 Uiso 1 1 calc R . .
C12 C 0.3909(4) 1.0537(3) 0.35243(17) 0.0291(9) Uani 1 1 d . . .
H12 H 0.4641 1.0394 0.3696 0.035 Uiso 1 1 calc R . .
C13 C 0.3823(4) 1.1266(3) 0.32689(17) 0.0311(10) Uani 1 1 d . . .
H13 H 0.4495 1.1621 0.3265 0.037 Uiso 1 1 calc R . .
C14 C 0.2756(4) 1.1475(3) 0.30192(17) 0.0297(9) Uani 1 1 d . . .
H14 H 0.2699 1.1975 0.2843 0.036 Uiso 1 1 calc R . .
C15 C 0.1773(4) 1.0961(3) 0.30251(16) 0.0262(9) Uani 1 1 d . . .
H15 H 0.1044 1.1109 0.2853 0.031 Uiso 1 1 calc R . .
C16 C -0.0741(3) 1.0231(2) 0.33070(14) 0.0186(8) Uani 1 1 d . . .
C17 C -0.1022(4) 1.0546(2) 0.37927(15) 0.0220(8) Uani 1 1 d . . .
H17 H -0.0573 1.0378 0.4088 0.026 Uiso 1 1 calc R . .
C18 C -0.1948(4) 1.1103(3) 0.38485(16) 0.0261(9) Uani 1 1 d . . .
H18 H -0.2134 1.1312 0.4180 0.031 Uiso 1 1 calc R . .
C19 C -0.2605(4) 1.1352(3) 0.34142(17) 0.0272(9) Uani 1 1 d . . .
H19 H -0.3244 1.1730 0.3449 0.033 Uiso 1 1 calc R . .
C20 C -0.2322(4) 1.1047(3) 0.29344(17) 0.0276(9) Uani 1 1 d . . .
H20 H -0.2762 1.1223 0.2639 0.033 Uiso 1 1 calc R . .
C21 C -0.1405(4) 1.0487(2) 0.28774(15) 0.0228(8) Uani 1 1 d . . .
H21 H -0.1228 1.0277 0.2545 0.027 Uiso 1 1 calc R . .
C22 C 0.0562(3) 0.9111(2) 0.26235(14) 0.0178(7) Uani 1 1 d . . .
C23 C -0.0476(3) 0.8777(2) 0.23984(14) 0.0202(8) Uani 1 1 d . . .
H23 H -0.1242 0.8858 0.2554 0.024 Uiso 1 1 calc R . .
C24 C -0.0392(4) 0.8326(2) 0.19471(15) 0.0219(8) Uani 1 1 d . . .
H24 H -0.1099 0.8103 0.1794 0.026 Uiso 1 1 calc R . .
C26 C 0.0732(4) 0.8202(3) 0.17207(16) 0.0273(9) Uani 1 1 d . . .
H26 H 0.0791 0.7891 0.1414 0.033 Uiso 1 1 calc R . .
C27 C 0.1762(4) 0.8530(3) 0.19405(16) 0.0302(10) Uani 1 1 d . . .
H27 H 0.2527 0.8443 0.1785 0.036 Uiso 1 1 calc R . .
C28 C 0.1682(4) 0.8987(3) 0.23893(15) 0.0245(9) Uani 1 1 d . . .
H28 H 0.2392 0.9217 0.2537 0.029 Uiso 1 1 calc R . .
C29 C 0.2263(3) 0.7601(2) 0.49297(14) 0.0182(8) Uani 1 1 d . . .
C30 C 0.2384(4) 0.7114(2) 0.53690(15) 0.0227(8) Uani 1 1 d . . .
H30 H 0.1737 0.6774 0.5470 0.027 Uiso 1 1 calc R . .
C31 C 0.3449(4) 0.7130(3) 0.56556(16) 0.0275(9) Uani 1 1 d . . .
H31 H 0.3537 0.6792 0.5950 0.033 Uiso 1 1 calc R . .
C32 C 0.4389(4) 0.7637(3) 0.55144(16) 0.0284(9) Uani 1 1 d . . .
H32 H 0.5109 0.7654 0.5717 0.034 Uiso 1 1 calc R . .
C33 C 0.4279(4) 0.8121(3) 0.50790(17) 0.0287(9) Uani 1 1 d . . .
H33 H 0.4921 0.8468 0.4983 0.034 Uiso 1 1 calc R . .
C34 C 0.3220(3) 0.8093(2) 0.47827(15) 0.0223(8) Uani 1 1 d . . .
H34 H 0.3151 0.8412 0.4479 0.027 Uiso 1 1 calc R . .
C35 C -0.0310(3) 0.7413(2) 0.50132(14) 0.0191(8) Uani 1 1 d . . .
C36 C -0.0626(4) 0.8115(3) 0.52742(16) 0.0249(9) Uani 1 1 d . . .
H36 H -0.0226 0.8604 0.5194 0.030 Uiso 1 1 calc R . .
C37 C -0.1519(4) 0.8109(3) 0.56507(16) 0.0282(9) Uani 1 1 d . . .
H37 H -0.1728 0.8591 0.5825 0.034 Uiso 1 1 calc R . .
C38 C -0.2100(4) 0.7396(3) 0.57694(16) 0.0294(10) Uani 1 1 d . . .
H38 H -0.2714 0.7388 0.6024 0.035 Uiso 1 1 calc R . .
C39 C -0.1787(4) 0.6700(3) 0.55176(17) 0.0307(10) Uani 1 1 d . . .
H39 H -0.2188 0.6212 0.5601 0.037 Uiso 1 1 calc R . .
C40 C -0.0887(4) 0.6698(3) 0.51410(17) 0.0275(9) Uani 1 1 d . . .
H40 H -0.0672 0.6212 0.4973 0.033 Uiso 1 1 calc R . .
C41 C 0.1090(4) 0.6508(2) 0.42392(15) 0.0205(8) Uani 1 1 d . . .
C42 C 0.0109(4) 0.6090(2) 0.40224(16) 0.0261(9) Uani 1 1 d . . .
H42 H -0.0689 0.6292 0.4057 0.031 Uiso 1 1 calc R . .
C43 C 0.0312(4) 0.5378(3) 0.37570(17) 0.0318(10) Uani 1 1 d . . .
H43 H -0.0351 0.5086 0.3617 0.038 Uiso 1 1 calc R . .
C44 C 0.1482(5) 0.5092(3) 0.36961(17) 0.0334(10) Uani 1 1 d . . .
H44 H 0.1616 0.4610 0.3509 0.040 Uiso 1 1 calc R . .
C45 C 0.2451(4) 0.5504(3) 0.39064(17) 0.0316(10) Uani 1 1 d . . .
H45 H 0.3250 0.5305 0.3864 0.038 Uiso 1 1 calc R . .
C46 C 0.2261(4) 0.6210(3) 0.41789(16) 0.0261(9) Uani 1 1 d . . .
H46 H 0.2929 0.6491 0.4325 0.031 Uiso 1 1 calc R . .
N N -0.3254(3) 0.8729(3) 0.41387(16) 0.0368(9) Uani 1 1 d . . .
O1 O -0.3265(3) 0.9207(3) 0.45034(16) 0.0552(11) Uani 1 1 d . . .
O2 O -0.4197(3) 0.8484(3) 0.39375(15) 0.0526(10) Uani 1 1 d . . .
O3 O 0.3057(3) 0.72592(18) 0.30162(11) 0.0271(6) Uani 1 1 d . . .
O4 O 0.2338(2) 0.81304(16) 0.35981(10) 0.0192(5) Uani 1 1 d . . .
O5 O 0.1406(3) 0.97976(17) 0.47344(11) 0.0267(6) Uani 1 1 d . . .
P1 P 0.05408(8) 0.95484(6) 0.32661(4) 0.01617(19) Uani 1 1 d . . .
P2 P 0.08894(9) 0.74872(6) 0.45381(4) 0.01622(19) Uani 1 1 d . . .
Ir Ir 0.062958(12) 0.854287(8) 0.392503(5) 0.01490(5) Uani 1 1 d . . .
S1 S 0.4414(4) 0.3685(3) 0.32143(19) 0.0128(14) Uani 0.576(9) 1 d PD A 1
O6 O 0.4534(6) 0.4066(4) 0.3719(2) 0.0324(11) Uani 0.576(9) 1 d PD A 1
O7 O 0.3166(5) 0.3482(4) 0.3080(3) 0.0324(11) Uani 0.576(9) 1 d PD A 1
O8 O 0.5318(7) 0.3101(5) 0.3095(3) 0.0324(11) Uani 0.576(9) 1 d PD A 1
C47 C 0.4475(9) 0.4425(5) 0.2696(3) 0.032(2) Uiso 0.576(9) 1 d PD A 1
F1 F 0.5531(6) 0.4616(4) 0.2536(3) 0.0653(18) Uani 0.576(9) 1 d PD A 1
F2 F 0.3922(13) 0.5107(7) 0.2846(6) 0.0653(18) Uani 0.576(9) 1 d PD A 1
F3 F 0.3916(6) 0.4135(4) 0.2253(2) 0.0653(18) Uani 0.576(9) 1 d PD A 1
S1A S 0.4442(9) 0.3690(6) 0.3194(4) 0.042(3) Uiso 0.424(9) 1 d PD A 2
O6A O 0.4981(9) 0.4116(5) 0.3632(3) 0.0329(15) Uiso 0.424(9) 1 d PD A 2
O7A O 0.3210(8) 0.3478(6) 0.3260(4) 0.0329(15) Uiso 0.424(9) 1 d PD A 2
O8A O 0.5191(10) 0.3050(7) 0.3005(4) 0.0329(15) Uiso 0.424(9) 1 d PD A 2
C47A C 0.4747(11) 0.4573(7) 0.2804(5) 0.040(4) Uiso 0.424(9) 1 d PD A 2
F1A F 0.5832(7) 0.4810(5) 0.2856(4) 0.0533(19) Uiso 0.424(9) 1 d PD A 2
F2A F 0.3906(16) 0.5128(9) 0.2851(8) 0.0533(19) Uiso 0.424(9) 1 d PD A 2
F3A F 0.4590(9) 0.4329(5) 0.2275(3) 0.0533(19) Uiso 0.424(9) 1 d PD A 2
C48 C 0.3644(12) 0.4528(8) 0.5921(5) 0.031(3) Uiso 0.313(6) 1 d PD B 1
Cl1 Cl 0.2553(5) 0.4989(3) 0.5509(4) 0.0285(15) Uiso 0.313(6) 1 d PD B 1
Cl2 Cl 0.4182(4) 0.3577(3) 0.5636(2) 0.0392(13) Uiso 0.313(6) 1 d PD B 1
Cl3 Cl 0.3123(5) 0.4243(3) 0.6559(3) 0.0549(16) Uiso 0.313(6) 1 d PD B 1
C48A C 0.3929(7) 0.4639(5) 0.5640(3) 0.0446(19) Uiso 0.687(6) 1 d PD B 2
Cl1A Cl 0.2488(6) 0.4973(4) 0.5685(4) 0.042(2) Uiso 0.214(5) 1 d PD B 2
Cl2A Cl 0.4590(8) 0.4435(7) 0.4982(4) 0.080(3) Uiso 0.214(5) 1 d PD . 2
Cl3A Cl 0.4006(10) 0.3703(7) 0.5906(5) 0.088(4) Uiso 0.214(5) 1 d PD B 2
Cl1B Cl 0.2541(7) 0.5047(4) 0.5360(4) 0.0169(15) Uiso 0.233(6) 1 d P C 3
Cl2B Cl 0.4667(6) 0.4016(5) 0.5188(3) 0.047(2) Uiso 0.233(6) 1 d P C 3
Cl3B Cl 0.3516(8) 0.3992(6) 0.6135(4) 0.063(3) Uiso 0.233(6) 1 d P C 3
Cl1C Cl 0.2841(11) 0.5017(5) 0.5267(4) 0.055(3) Uiso 0.222(7) 1 d P D 4
Cl2C Cl 0.4467(6) 0.3749(4) 0.5429(4) 0.041(2) Uiso 0.222(7) 1 d P D 4
Cl3C Cl 0.3232(7) 0.4269(5) 0.6307(4) 0.047(2) Uiso 0.222(7) 1 d P D 4

loop_
_atom_site_aniso_label
_atom_site_aniso_U_11
_atom_site_aniso_U_22
_atom_site_aniso_U_33
_atom_site_aniso_U_23
_atom_site_aniso_U_13
_atom_site_aniso_U_12
C1 0.0194(19) 0.0191(19) 0.0200(18) 0.0035(15) 0.0006(15) 0.0013(15)
C2 0.0195(19) 0.028(2) 0.028(2) 0.0018(17) 0.0008(16) 0.0005(16)
C3 0.020(2) 0.032(2) 0.031(2) 0.0004(18) -0.0051(17) -0.0072(17)
C4 0.026(2) 0.026(2) 0.025(2) -0.0024(17) -0.0060(16) -0.0056(17)
C5 0.026(2) 0.0167(19) 0.0189(18) 0.0019(15) -0.0054(15) -0.0009(15)
C6 0.028(2) 0.021(2) 0.0192(19) -0.0023(16) -0.0047(16) -0.0001(16)
C7 0.026(2) 0.020(2) 0.0154(18) -0.0003(15) -0.0002(15) 0.0042(16)
C8 0.019(2) 0.044(3) 0.034(2) -0.009(2) 0.0008(17) 0.0030(19)
C9 0.0212(19) 0.0181(19) 0.023(2) 0.0064(16) -0.0009(15) 0.0012(15)
C10 0.0202(19) 0.021(2) 0.0180(18) -0.0034(15) 0.0001(15) -0.0040(15)
C11 0.022(2) 0.029(2) 0.024(2) -0.0027(17) 0.0002(16) -0.0033(17)
C12 0.020(2) 0.037(3) 0.030(2) -0.0060(19) -0.0026(17) -0.0015(18)
C13 0.026(2) 0.033(3) 0.034(2) -0.0088(19) 0.0067(18) -0.0107(18)
C14 0.032(2) 0.025(2) 0.033(2) 0.0002(19) 0.0044(18) -0.0060(18)
C15 0.023(2) 0.026(2) 0.030(2) 0.0007(17) 0.0001(17) -0.0037(17)
C16 0.0195(18) 0.0169(19) 0.0196(18) -0.0003(15) 0.0002(15) -0.0015(15)
C17 0.0225(19) 0.021(2) 0.0226(19) -0.0026(16) -0.0033(15) 0.0012(16)
C18 0.029(2) 0.024(2) 0.026(2) -0.0054(17) 0.0010(17) 0.0035(17)
C19 0.024(2) 0.023(2) 0.035(2) -0.0007(18) -0.0023(17) 0.0047(17)
C20 0.030(2) 0.024(2) 0.029(2) 0.0054(18) -0.0077(18) 0.0051(17)
C21 0.027(2) 0.021(2) 0.0203(19) -0.0009(16) -0.0022(16) 0.0013(16)
C22 0.0177(18) 0.0174(18) 0.0182(18) -0.0003(15) 0.0000(14) 0.0020(14)
C23 0.0186(18) 0.024(2) 0.0181(18) 0.0006(15) -0.0011(14) 0.0048(15)
C24 0.0220(19) 0.024(2) 0.0195(19) -0.0008(16) -0.0048(15) 0.0030(16)
C26 0.030(2) 0.033(2) 0.0186(19) -0.0059(17) 0.0011(16) 0.0071(18)
C27 0.021(2) 0.047(3) 0.023(2) -0.004(2) 0.0037(16) 0.0063(19)
C28 0.0170(19) 0.035(2) 0.021(2) -0.0020(17) -0.0012(15) -0.0006(17)
C29 0.0196(18) 0.0186(19) 0.0165(18) -0.0041(15) -0.0042(14) 0.0041(15)
C30 0.025(2) 0.023(2) 0.0203(19) 0.0008(16) 0.0004(15) 0.0040(16)
C31 0.032(2) 0.030(2) 0.021(2) -0.0002(17) -0.0038(17) 0.0095(18)
C32 0.022(2) 0.038(3) 0.025(2) -0.0064(18) -0.0056(16) 0.0088(18)
C33 0.021(2) 0.035(2) 0.030(2) -0.0026(19) -0.0025(17) -0.0017(18)
C34 0.022(2) 0.026(2) 0.0190(19) -0.0017(16) -0.0007(15) 0.0016(16)
C35 0.0182(18) 0.023(2) 0.0165(17) 0.0021(15) -0.0036(14) -0.0009(15)
C36 0.028(2) 0.022(2) 0.024(2) 0.0008(17) 0.0041(17) -0.0022(17)
C37 0.030(2) 0.031(2) 0.024(2) -0.0017(18) 0.0053(17) 0.0035(18)
C38 0.020(2) 0.045(3) 0.024(2) 0.0080(19) 0.0019(16) 0.0007(19)
C39 0.033(2) 0.032(2) 0.027(2) 0.0085(18) -0.0007(18) -0.0088(19)
C40 0.031(2) 0.023(2) 0.029(2) 0.0031(17) -0.0012(18) -0.0035(17)
C41 0.028(2) 0.0137(18) 0.0199(18) 0.0004(15) -0.0045(15) 0.0018(16)
C42 0.030(2) 0.020(2) 0.028(2) -0.0004(17) -0.0070(17) -0.0010(17)
C43 0.044(3) 0.020(2) 0.031(2) -0.0035(18) -0.009(2) -0.0045(19)
C44 0.053(3) 0.020(2) 0.027(2) -0.0058(18) -0.007(2) 0.007(2)
C45 0.036(2) 0.027(2) 0.032(2) -0.0060(19) -0.0017(19) 0.0088(19)
C46 0.029(2) 0.025(2) 0.024(2) -0.0020(17) -0.0033(17) 0.0039(17)
N 0.026(2) 0.045(2) 0.039(2) -0.0037(19) 0.0008(17) -0.0049(17)
O1 0.035(2) 0.066(3) 0.065(3) -0.034(2) 0.0109(18) -0.0048(18)
O2 0.0244(17) 0.082(3) 0.051(2) -0.019(2) -0.0049(16) -0.0066(18)
O3 0.0234(15) 0.0320(16) 0.0259(15) -0.0064(13) -0.0010(12) 0.0039(12)
O4 0.0190(13) 0.0213(14) 0.0172(13) -0.0017(11) -0.0008(10) 0.0018(11)
O5 0.0340(16) 0.0223(15) 0.0236(15) -0.0086(12) -0.0058(12) -0.0026(12)
P1 0.0155(4) 0.0174(5) 0.0156(4) 0.0001(4) -0.0009(3) -0.0003(4)
P2 0.0175(5) 0.0150(5) 0.0161(4) -0.0010(4) -0.0022(4) 0.0002(4)
Ir 0.01534(7) 0.01508(8) 0.01424(7) -0.00143(6) -0.00192(5) 0.00000(6)
S1 0.0070(13) 0.0158(17) 0.0157(15) 0.0080(7) -0.0014(6) -0.0031(6)
O6 0.0223(18) 0.040(2) 0.035(2) -0.0001(17) -0.0059(15) 0.0030(15)
O7 0.0223(18) 0.040(2) 0.035(2) -0.0001(17) -0.0059(15) 0.0030(15)
O8 0.0223(18) 0.040(2) 0.035(2) -0.0001(17) -0.0059(15) 0.0030(15)
F1 0.060(3) 0.072(3) 0.064(3) 0.043(2) 0.0299(19) 0.038(2)
F2 0.060(3) 0.072(3) 0.064(3) 0.043(2) 0.0299(19) 0.038(2)
F3 0.060(3) 0.072(3) 0.064(3) 0.043(2) 0.0299(19) 0.038(2)

loop_
_atom_type_symbol
_atom_type_description
_atom_type_scat_dispersion_real
_atom_type_scat_dispersion_imag
_atom_type_scat_source
C C 0.0033 0.0016 'International Tables Vol C Tables 4.2.6.8 and 6.1.1.4'
H H 0.0000 0.0000 'International Tables Vol C Tables 4.2.6.8 and 6.1.1.4'
N N 0.0061 0.0033 'International Tables Vol C Tables 4.2.6.8 and 6.1.1.4'
O O 0.0106 0.0060 'International Tables Vol C Tables 4.2.6.8 and 6.1.1.4'
F F 0.0171 0.0103 'International Tables Vol C Tables 4.2.6.8 and 6.1.1.4'
P P 0.1023 0.0942 'International Tables Vol C Tables 4.2.6.8 and 6.1.1.4'
S S 0.1246 0.1234 'International Tables Vol C Tables 4.2.6.8 and 6.1.1.4'
Ir Ir -1.4442 7.9887 'International Tables Vol C Tables 4.2.6.8 and 6.1.1.4'
Cl Cl 0.1484 0.1585 'International Tables Vol C Tables 4.2.6.8 and 6.1.1.4'

loop_
_geom_angle_atom_site_label_1
_geom_angle_atom_site_label_2
_geom_angle_atom_site_label_3
_geom_angle
_geom_angle_site_symmetry_3
C2 C1 Ir 125.2(3) .
C1 C2 C3 129.1(4) .
C1 C2 N 115.6(4) .
C3 C2 N 115.3(4) .
C4 C3 C2 124.1(4) .
C3 C4 C5 125.3(4) .
C6 C5 C4 120.8(4) .
C6 C5 Ir 113.9(3) .
C4 C5 Ir 125.3(3) .
C5 C6 C7 115.6(4) .
O4 C7 O3 120.6(4) .
O4 C7 C6 121.4(3) .
O3 C7 C6 118.0(3) .
O5 C9 Ir 174.3(3) .
C11 C10 C15 119.3(4) .
C11 C10 P1 121.7(3) .
C15 C10 P1 118.9(3) .
C10 C11 C12 119.8(4) .
C13 C12 C11 120.4(4) .
C12 C13 C14 119.9(4) .
C15 C14 C13 120.3(4) .
C14 C15 C10 120.3(4) .
C21 C16 C17 118.8(4) .
C21 C16 P1 123.4(3) .
C17 C16 P1 117.7(3) .
C18 C17 C16 120.8(4) .
C17 C18 C19 119.6(4) .
C20 C19 C18 119.6(4) .
C19 C20 C21 121.0(4) .
C20 C21 C16 120.1(4) .
C23 C22 C28 119.2(3) .
C23 C22 P1 121.6(3) .
C28 C22 P1 118.2(3) .
C24 C23 C22 120.2(4) .
C23 C24 C26 119.9(4) .
C27 C26 C24 120.2(4) .
C26 C27 C28 120.1(4) .
C27 C28 C22 120.3(4) .
C34 C29 C30 119.6(4) .
C34 C29 P2 122.6(3) .
C30 C29 P2 117.5(3) .
C31 C30 C29 119.8(4) .
C30 C31 C32 120.3(4) .
C33 C32 C31 120.3(4) .
C32 C33 C34 119.6(4) .
C29 C34 C33 120.3(4) .
C40 C35 C36 118.9(4) .
C40 C35 P2 123.9(3) .
C36 C35 P2 117.2(3) .
C37 C36 C35 121.0(4) .
C38 C37 C36 119.6(4) .
C39 C38 C37 119.9(4) .
C38 C39 C40 121.0(4) .
C35 C40 C39 119.7(4) .
C46 C41 C42 119.6(4) .
C46 C41 P2 118.8(3) .
C42 C41 P2 121.2(3) .
C43 C42 C41 119.6(4) .
C44 C43 C42 120.2(4) .
C45 C44 C43 120.4(4) .
C44 C45 C46 120.0(4) .
C45 C46 C41 120.2(4) .
O2 N O1 121.6(4) .
O2 N C2 118.5(4) .
O1 N C2 119.9(4) .
C7 O3 C8 117.2(3) .
C7 O4 Ir 110.5(2) .
C22 P1 C16 108.59(17) .
C22 P1 C10 104.61(17) .
C16 P1 C10 103.35(18) .
C22 P1 Ir 111.79(13) .
C16 P1 Ir 115.04(13) .
C10 P1 Ir 112.63(13) .
C41 P2 C35 108.56(18) .
C41 P2 C29 103.01(17) .
C35 P2 C29 103.85(17) .
C41 P2 Ir 113.10(13) .
C35 P2 Ir 114.53(13) .
C29 P2 Ir 112.79(13) .
C9 Ir C1 88.72(16) .
C9 Ir C5 179.56(16) .
C1 Ir C5 90.94(16) .
C9 Ir O4 101.74(13) .
C1 Ir O4 169.52(13) .
C5 Ir O4 78.61(13) .
C9 Ir P2 90.89(11) .
C1 Ir P2 93.39(11) .
C5 Ir P2 89.40(11) .
O4 Ir P2 85.74(7) .
C9 Ir P1 90.96(11) .
C1 Ir P1 92.08(11) .
C5 Ir P1 88.77(11) .
O4 Ir P1 88.56(7) .
P2 Ir P1 174.26(3) .
O8 S1 O6 115.4(4) .
O8 S1 O7 116.9(5) .
O6 S1 O7 113.2(4) .
O8 S1 C47 105.7(5) .
O6 S1 C47 111.2(5) .
O7 S1 C47 91.3(5) .
F1 C47 F2 107.5(10) .
F1 C47 F3 102.7(7) .
F2 C47 F3 109.3(9) .
F1 C47 S1 116.4(6) .
F2 C47 S1 109.8(8) .
F3 C47 S1 110.8(6) .
O7A S1A O8A 114.4(9) .
O7A S1A O6A 114.5(8) .
O8A S1A O6A 113.0(8) .
O7A S1A C47A 116.8(8) .
O8A S1A C47A 107.5(8) .
O6A S1A C47A 87.8(8) .
F1A C47A F2A 116.1(13) .
F1A C47A F3A 107.3(9) .
F2A C47A F3A 101.9(12) .
F1A C47A S1A 111.8(9) .
F2A C47A S1A 112.4(12) .
F3A C47A S1A 106.2(9) .
Cl1 C48 Cl3 116.1(8) .
Cl1 C48 Cl2 110.5(7) .
Cl3 C48 Cl2 104.1(7) .
Cl1A C48A Cl3A 108.4(7) .
Cl1A C48A Cl2A 119.5(6) .
Cl3A C48A Cl2A 100.4(7) .
C48A Cl2A Cl2A 88.2(6) 3_666

loop_
_geom_bond_atom_site_label_1
_geom_bond_atom_site_label_2
_geom_bond_distance
_geom_bond_site_symmetry_2
C1 C2 1.341(6) .
C1 Ir 2.021(4) .
C2 C3 1.448(6) .
C2 N 1.488(5) .
C3 C4 1.344(6) .
C4 C5 1.442(5) .
C5 C6 1.366(6) .
C5 Ir 2.062(4) .
C6 C7 1.440(6) .
C7 O4 1.264(5) .
C7 O3 1.313(5) .
C8 O3 1.451(5) .
C9 O5 1.142(5) .
C9 Ir 1.936(4) .
C10 C11 1.395(6) .
C10 C15 1.398(6) .
C10 P1 1.830(4) .
C11 C12 1.397(6) .
C12 C13 1.383(6) .
C13 C14 1.384(6) .
C14 C15 1.384(6) .
C16 C21 1.393(5) .
C16 C17 1.398(5) .
C16 P1 1.819(4) .
C17 C18 1.389(6) .
C18 C19 1.396(6) .
C19 C20 1.379(6) .
C20 C21 1.386(6) .
C22 C23 1.398(5) .
C22 C28 1.398(5) .
C22 P1 1.815(4) .
C23 C24 1.391(5) .
C24 C26 1.393(6) .
C26 C27 1.381(6) .
C27 C28 1.391(6) .
C29 C34 1.393(6) .
C29 C30 1.401(5) .
C29 P2 1.829(4) .
C30 C31 1.387(6) .
C31 C32 1.389(6) .
C32 C33 1.388(6) .
C33 C34 1.395(6) .
C35 C40 1.390(5) .
C35 C36 1.395(6) .
C35 P2 1.818(4) .
C36 C37 1.392(6) .
C37 C38 1.385(6) .
C38 C39 1.374(6) .
C39 C40 1.397(6) .
C41 C46 1.396(6) .
C41 C42 1.401(6) .
C41 P2 1.817(4) .
C42 C43 1.388(6) .
C43 C44 1.387(7) .
C44 C45 1.381(6) .
C45 C46 1.386(6) .
N O2 1.231(5) .
N O1 1.234(5) .
O4 Ir 2.186(3) .
P1 Ir 2.3894(10) .
P2 Ir 2.3821(10) .
S1 O8 1.429(7) .
S1 O6 1.455(7) .
S1 O7 1.460(6) .
S1 C47 1.821(8) .
C47 F1 1.282(10) .
C47 F2 1.347(10) .
C47 F3 1.384(11) .
S1A O7A 1.419(10) .
S1A O8A 1.437(11) .
S1A O6A 1.459(11) .
S1A C47A 1.816(11) .
C47A F1A 1.269(13) .
C47A F2A 1.316(13) .
C47A F3A 1.436(14) .
C48 Cl1 1.777(13) .
C48 Cl3 1.814(14) .
C48 Cl2 1.846(13) .
C48A Cl1A 1.692(9) .
C48A Cl3A 1.704(12) .
C48A Cl2A 1.889(12) .
Cl2A Cl2A 2.09(2) 3_666
